data_4120060
loop_
_publ_author_name
'Brian D. Rekken'
'Thomas M. Brown'
'James C. Fettinger'
'Felicitas Lips'
'Heikki M. Tuononen'
'Rolfe H. Herber'
'Philip P. Power'

_publ_section_title
;
 Dispersion Forces and Counterintuitive Steric Effects in Main Group
 Molecules: Heavier Group 14 (Si-Pb) Dichalcogenolate Carbene Analogues
 with Sub-90\% Interligand Bond Angles
;
_journal_name_full 'Journal of the American Chemical Society'
_journal_page_first 10134
_journal_page_last 10148
_journal_paper_doi 10.1021/ja403802a
_journal_volume 135
_journal_year 2013
_chemical_formula_moiety 'C60 H74 Ge S2, 3(C4 H8 O)'
_chemical_formula_sum 'C72 H98 Ge O3 S2'
_chemical_formula_weight 1148.21
_chemical_name_systematic
; 
 ? 
;
_space_group_IT_number 15
_symmetry_cell_setting monoclinic
_symmetry_space_group_name_Hall '-C 2yc'
_symmetry_space_group_name_H-M 'C 1 2/c 1'
_atom_sites_solution_hydrogens geom
_atom_sites_solution_primary direct
_atom_sites_solution_secondary difmap
_audit_creation_method SHELXL-97
_cell_angle_alpha 90.00
_cell_angle_beta 100.5390(10)
_cell_angle_gamma 90.00
_cell_formula_units_Z 4
_cell_length_a 24.224(3)
_cell_length_b 16.7573(18)
_cell_length_c 16.1341(17)
_cell_measurement_reflns_used 3184
_cell_measurement_temperature 90(2)
_cell_measurement_theta_max 27.52
_cell_measurement_theta_min 2.75
_cell_volume 6438.8(13)
_computing_cell_refinement 'SAINT (8.27b) (Bruker, 2012)'
_computing_data_collection 'Apex2 (2010-7) (Bruker, 2010)'
_computing_data_reduction 'SAINT (8.27b) (Bruker, 2012)'
_computing_molecular_graphics 'Bruker SHELXTL'
_computing_publication_material 'Bruker SHELXTL'
_computing_structure_refinement 'SHELXL-97 (Sheldrick, 2008)'
_computing_structure_solution 'SHELXS-97 (Sheldrick, 2008)'
_diffrn_ambient_temperature 90(2)
_diffrn_measured_fraction_theta_full 0.998
_diffrn_measured_fraction_theta_max 0.998
_diffrn_measurement_device_type 'Bruker APEX-II CCD'
_diffrn_measurement_method '\f and \w scans'
_diffrn_radiation_monochromator graphite
_diffrn_radiation_source 'fine-focus sealed tube'
_diffrn_radiation_type MoK\a
_diffrn_radiation_wavelength 0.71073
_diffrn_reflns_av_R_equivalents 0.0199
_diffrn_reflns_av_sigmaI/netI 0.0280
_diffrn_reflns_limit_h_max 31
_diffrn_reflns_limit_h_min -31
_diffrn_reflns_limit_k_max 21
_diffrn_reflns_limit_k_min -21
_diffrn_reflns_limit_l_max 20
_diffrn_reflns_limit_l_min -20
_diffrn_reflns_number 14482
_diffrn_reflns_theta_full 27.50
_diffrn_reflns_theta_max 27.50
_diffrn_reflns_theta_min 2.57
_exptl_absorpt_coefficient_mu 0.586
_exptl_absorpt_correction_T_max 0.9044
_exptl_absorpt_correction_T_min 0.7744
_exptl_absorpt_correction_type multi-scan
_exptl_absorpt_process_details 'TWINABS V2012/1 (Sheldrick, 2008)'
_exptl_crystal_colour Yellow
_exptl_crystal_density_diffrn 1.184
_exptl_crystal_description Block
_exptl_crystal_F_000 2472
_exptl_crystal_size_max 0.46
_exptl_crystal_size_mid 0.37
_exptl_crystal_size_min 0.17
_refine_diff_density_max 0.485
_refine_diff_density_min -0.512
_refine_diff_density_rms 0.053
_refine_ls_extinction_method none
_refine_ls_goodness_of_fit_ref 1.090
_refine_ls_hydrogen_treatment constr
_refine_ls_matrix_type full
_refine_ls_number_parameters 422
_refine_ls_number_reflns 7397
_refine_ls_number_restraints 36
_refine_ls_restrained_S_all 1.091
_refine_ls_R_factor_all 0.0415
_refine_ls_R_factor_gt 0.0340
_refine_ls_shift/su_max 0.001
_refine_ls_shift/su_mean 0.000
_refine_ls_structure_factor_coef Fsqd
_refine_ls_weighting_details 'calc w=1/[\s^2^(Fo^2^)+(0.0593P)^2^+1.2322P] where P=(Fo^2^+2Fc^2^)/3'
_refine_ls_weighting_scheme calc
_refine_ls_wR_factor_gt 0.0920
_refine_ls_wR_factor_ref 0.0950
_reflns_number_gt 6296
_reflns_number_total 7397
_reflns_threshold_expression >2sigma(I)
_cod_data_source_file ja403802a_si_003.cif
_cod_data_source_block bdr68tw43
_cod_original_cell_volume 6438.7(12)
_cod_original_sg_symbol_H-M 'C 2/c'
_cod_database_code 4120060

loop_
_symmetry_equiv_pos_as_xyz
'x, y, z'
'-x, y, -z+1/2'
'x+1/2, y+1/2, z'
'-x+1/2, y+1/2, -z+1/2'
'-x, -y, -z'
'x, -y, z-1/2'
'-x+1/2, -y+1/2, -z'
'x+1/2, -y+1/2, z-1/2'

loop_
_atom_site_label
_atom_site_type_symbol
_atom_site_fract_x
_atom_site_fract_y
_atom_site_fract_z
_atom_site_U_iso_or_equiv
_atom_site_adp_type
_atom_site_occupancy
_atom_site_symmetry_multiplicity
_atom_site_calc_flag
_atom_site_refinement_flags
_atom_site_disorder_assembly
_atom_site_disorder_group
Ge1 Ge 1.0000 0.327149(12) 0.2500 0.01876(7) Uani 1 2 d S . .
S1 S 0.945148(13) 0.22370(2) 0.27903(2) 0.01899(9) Uani 1 1 d . . .
C1 C 0.87244(5) 0.24737(8) 0.26348(8) 0.0159(2) Uani 1 1 d . . .
C2 C 0.84544(5) 0.30104(8) 0.20174(8) 0.0167(3) Uani 1 1 d . . .
C3 C 0.78693(6) 0.30684(9) 0.18745(9) 0.0211(3) Uani 1 1 d . . .
H3 H 0.7685 0.3423 0.1454 0.025 Uiso 1 1 calc R . .
C4 C 0.75527(6) 0.26147(9) 0.23378(9) 0.0231(3) Uani 1 1 d . . .
H4 H 0.7155 0.2657 0.2231 0.028 Uiso 1 1 calc R . .
C5 C 0.78207(6) 0.20983(9) 0.29586(9) 0.0204(3) Uani 1 1 d . . .
H5 H 0.7604 0.1796 0.3281 0.025 Uiso 1 1 calc R . .
C6 C 0.84035(5) 0.20193(8) 0.31142(8) 0.0166(3) Uani 1 1 d . . .
C7 C 0.87857(5) 0.35334(8) 0.15351(8) 0.0165(3) Uani 1 1 d . . .
C8 C 0.88672(5) 0.43443(8) 0.17614(8) 0.0183(3) Uani 1 1 d . . .
C9 C 0.91918(6) 0.48192(9) 0.13221(9) 0.0218(3) Uani 1 1 d . . .
H9 H 0.9250 0.5366 0.1469 0.026 Uiso 1 1 calc R . .
C10 C 0.94298(6) 0.45035(9) 0.06771(9) 0.0241(3) Uani 1 1 d . . .
H10 H 0.9654 0.4832 0.0390 0.029 Uiso 1 1 calc R . .
C11 C 0.93423(6) 0.37072(9) 0.04474(9) 0.0231(3) Uani 1 1 d . . .
H11 H 0.9506 0.3498 0.0001 0.028 Uiso 1 1 calc R . .
C12 C 0.90184(6) 0.32119(8) 0.08627(8) 0.0186(3) Uani 1 1 d . . .
C13 C 0.86243(6) 0.47159(8) 0.24800(9) 0.0209(3) Uani 1 1 d . . .
H13 H 0.8364 0.4318 0.2665 0.025 Uiso 1 1 calc R . .
C14 C 0.90872(7) 0.49020(11) 0.32379(10) 0.0329(4) Uani 1 1 d . . .
H14A H 0.9361 0.5268 0.3064 0.049 Uiso 1 1 calc R . .
H14B H 0.9276 0.4406 0.3450 0.049 Uiso 1 1 calc R . .
H14C H 0.8921 0.5151 0.3684 0.049 Uiso 1 1 calc R . .
C15 C 0.82839(7) 0.54658(10) 0.21844(10) 0.0325(4) Uani 1 1 d . . .
H15A H 0.8534 0.5876 0.2028 0.049 Uiso 1 1 calc R . .
H15B H 0.8105 0.5666 0.2641 0.049 Uiso 1 1 calc R . .
H15C H 0.7995 0.5335 0.1695 0.049 Uiso 1 1 calc R . .
C16 C 0.88801(6) 0.23627(9) 0.05529(9) 0.0229(3) Uani 1 1 d . . .
H16 H 0.8772 0.2052 0.1028 0.027 Uiso 1 1 calc R . .
C17 C 0.93690(7) 0.19271(10) 0.02676(10) 0.0305(3) Uani 1 1 d . . .
H17A H 0.9263 0.1371 0.0135 0.046 Uiso 1 1 calc R . .
H17B H 0.9699 0.1943 0.0721 0.046 Uiso 1 1 calc R . .
H17C H 0.9457 0.2189 -0.0235 0.046 Uiso 1 1 calc R . .
C18 C 0.83696(7) 0.23858(11) -0.01701(12) 0.0389(4) Uani 1 1 d . . .
H18A H 0.8053 0.2640 0.0027 0.058 Uiso 1 1 calc R . .
H18B H 0.8266 0.1840 -0.0356 0.058 Uiso 1 1 calc R . .
H18C H 0.8464 0.2692 -0.0643 0.058 Uiso 1 1 calc R . .
C19 C 0.86960(5) 0.14764(8) 0.37976(8) 0.0169(3) Uani 1 1 d . . .
C20 C 0.88498(6) 0.06961(8) 0.36019(8) 0.0202(3) Uani 1 1 d . . .
C21 C 0.91707(6) 0.02376(9) 0.42357(9) 0.0238(3) Uani 1 1 d . . .
H21 H 0.9286 -0.0283 0.4108 0.029 Uiso 1 1 calc R . .
C22 C 0.93238(6) 0.05308(9) 0.50515(9) 0.0244(3) Uani 1 1 d . . .
H22 H 0.9543 0.0213 0.5476 0.029 Uiso 1 1 calc R . .
C23 C 0.91556(6) 0.12882(9) 0.52425(9) 0.0234(3) Uani 1 1 d . . .
H23 H 0.9254 0.1481 0.5804 0.028 Uiso 1 1 calc R . .
C24 C 0.88435(6) 0.17744(8) 0.46240(9) 0.0192(3) Uani 1 1 d . . .
C25 C 0.86727(7) 0.03339(9) 0.27280(9) 0.0272(3) Uani 1 1 d . . .
H25 H 0.8455 0.0747 0.2356 0.033 Uiso 1 1 calc R . .
C26 C 0.91779(9) 0.00932(11) 0.23358(12) 0.0414(4) Uani 1 1 d . . .
H26A H 0.9405 -0.0299 0.2699 0.062 Uiso 1 1 calc R . .
H26B H 0.9406 0.0566 0.2279 0.062 Uiso 1 1 calc R . .
H26C H 0.9046 -0.0141 0.1778 0.062 Uiso 1 1 calc R . .
C27 C 0.82866(8) -0.03851(11) 0.27636(12) 0.0399(4) Uani 1 1 d . . .
H27A H 0.8490 -0.0797 0.3130 0.060 Uiso 1 1 calc R . .
H27B H 0.8167 -0.0602 0.2195 0.060 Uiso 1 1 calc R . .
H27C H 0.7956 -0.0217 0.2989 0.060 Uiso 1 1 calc R . .
C28 C 0.86969(6) 0.26211(9) 0.48494(9) 0.0232(3) Uani 1 1 d . . .
H28 H 0.8436 0.2848 0.4353 0.028 Uiso 1 1 calc R . .
C29 C 0.83947(7) 0.26525(11) 0.56089(11) 0.0342(4) Uani 1 1 d . . .
H29A H 0.8045 0.2346 0.5481 0.051 Uiso 1 1 calc R . .
H29B H 0.8309 0.3208 0.5725 0.051 Uiso 1 1 calc R . .
H29C H 0.8638 0.2423 0.6104 0.051 Uiso 1 1 calc R . .
C30 C 0.92264(7) 0.31431(10) 0.50077(12) 0.0347(4) Uani 1 1 d . . .
H30A H 0.9481 0.2954 0.5513 0.052 Uiso 1 1 calc R . .
H30B H 0.9121 0.3698 0.5091 0.052 Uiso 1 1 calc R . .
H30C H 0.9415 0.3111 0.4521 0.052 Uiso 1 1 calc R . .
O31 O 0.75257(7) 0.43006(12) 1.01506(11) 0.0457(4) Uani 0.80 1 d PD A 1
C31 C 0.78797(11) 0.44693(16) 0.95594(17) 0.0364(5) Uani 0.80 1 d PD A 1
H31A H 0.7752 0.4173 0.9028 0.044 Uiso 0.80 1 calc PR A 1
H31B H 0.8272 0.4313 0.9790 0.044 Uiso 0.80 1 calc PR A 1
C32 C 0.7841(2) 0.5367(3) 0.9401(4) 0.0379(11) Uani 0.80 1 d PDU A 1
H32A H 0.7820 0.5490 0.8796 0.046 Uiso 0.80 1 calc PR A 1
H32B H 0.8166 0.5650 0.9735 0.046 Uiso 0.80 1 calc PR A 1
C33 C 0.72871(17) 0.5595(3) 0.9696(2) 0.0379(9) Uani 0.80 1 d PD A 1
H33A H 0.7361 0.5947 1.0197 0.045 Uiso 0.80 1 calc PR A 1
H33B H 0.7025 0.5867 0.9241 0.045 Uiso 0.80 1 calc PR A 1
C34 C 0.70561(16) 0.4803(3) 0.9908(2) 0.0502(12) Uani 0.80 1 d PD A 1
H34A H 0.6845 0.4862 1.0375 0.060 Uiso 0.80 1 calc PR A 1
H34B H 0.6801 0.4581 0.9412 0.060 Uiso 0.80 1 calc PR A 1
O35 O 0.7759(3) 0.4752(5) 0.8923(6) 0.061(2) Uani 0.20 1 d PD B 2
C35 C 0.7553(6) 0.4207(7) 0.9457(8) 0.067(4) Uani 0.20 1 d PD B 2
H35A H 0.7863 0.4000 0.9890 0.080 Uiso 0.20 1 calc PR B 2
H35B H 0.7365 0.3752 0.9130 0.080 Uiso 0.20 1 calc PR B 2
C36 C 0.7132(10) 0.4687(11) 0.9869(17) 0.099(11) Uani 0.20 1 d PD B 2
H36A H 0.7129 0.4504 1.0452 0.119 Uiso 0.20 1 calc PR B 2
H36B H 0.6747 0.4655 0.9535 0.119 Uiso 0.20 1 calc PR B 2
C37 C 0.7381(10) 0.5546(11) 0.9854(14) 0.061(5) Uani 0.20 1 d PDU B 2
H37A H 0.7090 0.5926 0.9586 0.074 Uiso 0.20 1 calc PR B 2
H37B H 0.7533 0.5732 1.0433 0.074 Uiso 0.20 1 calc PR B 2
C38 C 0.7832(11) 0.5480(12) 0.9359(18) 0.081(10) Uani 0.20 1 d PD B 2
H38A H 0.7811 0.5930 0.8957 0.097 Uiso 0.20 1 calc PR B 2
H38B H 0.8203 0.5494 0.9737 0.097 Uiso 0.20 1 calc PR B 2
O41 O 0.96523(16) 0.66681(16) 0.22386(19) 0.0556(8) Uani 0.50 1 d PD C -1
C41 C 1.0213(2) 0.6938(3) 0.2255(3) 0.0480(10) Uani 0.50 1 d PD C -1
H41A H 1.0342 0.6783 0.1730 0.058 Uiso 0.50 1 calc PR C -1
H41B H 1.0471 0.6703 0.2740 0.058 Uiso 0.50 1 calc PR C -1
C42 C 1.0198(4) 0.7869(5) 0.2337(5) 0.0425(16) Uani 0.50 1 d PD C -1
H42A H 1.0545 0.8079 0.2691 0.051 Uiso 0.50 1 calc PR C -1
H42B H 1.0137 0.8135 0.1780 0.051 Uiso 0.50 1 calc PR C -1
C43 C 0.9686(4) 0.7958(5) 0.2774(7) 0.0466(10) Uani 0.50 1 d PD C -1
H43A H 0.9799 0.8199 0.3339 0.056 Uiso 0.50 1 calc PR C -1
H43B H 0.9398 0.8303 0.2435 0.056 Uiso 0.50 1 calc PR C -1
C44 C 0.9458(2) 0.7135(3) 0.2845(3) 0.0466(10) Uani 0.50 1 d PD C -1
H44A H 0.9593 0.6916 0.3416 0.056 Uiso 0.50 1 calc PR C -1
H44B H 0.9043 0.7144 0.2739 0.056 Uiso 0.50 1 calc PR C -1

loop_
_atom_site_aniso_label
_atom_site_aniso_U_11
_atom_site_aniso_U_22
_atom_site_aniso_U_33
_atom_site_aniso_U_23
_atom_site_aniso_U_13
_atom_site_aniso_U_12
Ge1 0.01771(11) 0.01381(11) 0.02527(12) 0.000 0.00529(8) 0.000
S1 0.01701(16) 0.01793(18) 0.02186(17) 0.00620(12) 0.00309(12) 0.00032(12)
C1 0.0174(6) 0.0155(6) 0.0148(6) -0.0001(5) 0.0027(5) -0.0004(5)
C2 0.0211(6) 0.0140(6) 0.0151(6) 0.0005(5) 0.0035(5) -0.0013(5)
C3 0.0217(7) 0.0209(7) 0.0198(7) 0.0046(5) 0.0012(5) 0.0009(5)
C4 0.0178(6) 0.0257(8) 0.0254(7) 0.0014(6) 0.0029(5) -0.0019(5)
C5 0.0218(7) 0.0197(7) 0.0207(7) 0.0005(5) 0.0060(5) -0.0041(5)
C6 0.0222(6) 0.0128(6) 0.0150(6) -0.0007(5) 0.0037(5) -0.0009(5)
C7 0.0180(6) 0.0162(6) 0.0147(6) 0.0043(5) 0.0014(5) 0.0009(5)
C8 0.0209(6) 0.0181(7) 0.0157(6) 0.0033(5) 0.0032(5) 0.0021(5)
C9 0.0284(7) 0.0158(7) 0.0222(7) 0.0030(6) 0.0071(6) -0.0006(5)
C10 0.0293(7) 0.0234(7) 0.0218(7) 0.0067(6) 0.0101(6) -0.0012(6)
C11 0.0267(7) 0.0265(8) 0.0174(6) 0.0015(6) 0.0078(5) 0.0029(6)
C12 0.0200(6) 0.0191(7) 0.0159(6) 0.0017(5) 0.0007(5) 0.0021(5)
C13 0.0269(7) 0.0173(7) 0.0200(7) 0.0005(5) 0.0084(5) -0.0002(5)
C14 0.0371(9) 0.0396(10) 0.0215(7) -0.0050(7) 0.0040(6) 0.0100(7)
C15 0.0375(9) 0.0329(9) 0.0296(8) 0.0054(7) 0.0126(7) 0.0150(7)
C16 0.0281(7) 0.0206(7) 0.0195(7) -0.0031(5) 0.0030(5) -0.0003(6)
C17 0.0328(8) 0.0273(8) 0.0301(8) -0.0118(7) 0.0022(6) 0.0039(6)
C18 0.0336(9) 0.0334(9) 0.0431(10) -0.0120(8) -0.0103(7) 0.0017(7)
C19 0.0201(6) 0.0160(6) 0.0157(6) 0.0026(5) 0.0056(5) -0.0022(5)
C20 0.0277(7) 0.0175(7) 0.0168(6) 0.0012(5) 0.0079(5) -0.0010(5)
C21 0.0318(7) 0.0179(7) 0.0236(7) 0.0040(6) 0.0102(6) 0.0038(6)
C22 0.0268(7) 0.0260(8) 0.0209(7) 0.0083(6) 0.0055(6) 0.0048(6)
C23 0.0270(7) 0.0280(8) 0.0151(6) 0.0013(6) 0.0037(5) -0.0004(6)
C24 0.0202(6) 0.0203(7) 0.0178(6) -0.0004(5) 0.0050(5) -0.0019(5)
C25 0.0457(9) 0.0187(7) 0.0178(7) -0.0016(5) 0.0071(6) 0.0024(6)
C26 0.0642(12) 0.0327(10) 0.0343(9) -0.0113(8) 0.0276(9) -0.0078(8)
C27 0.0480(10) 0.0378(10) 0.0341(9) -0.0108(8) 0.0077(8) -0.0111(8)
C28 0.0294(7) 0.0197(7) 0.0200(7) -0.0038(6) 0.0037(6) 0.0001(6)
C29 0.0431(9) 0.0308(9) 0.0321(8) -0.0066(7) 0.0156(7) 0.0022(7)
C30 0.0398(9) 0.0256(8) 0.0396(9) -0.0091(7) 0.0095(7) -0.0073(7)
O31 0.0329(8) 0.0644(12) 0.0409(10) 0.0262(9) 0.0098(7) 0.0054(8)
C31 0.0339(12) 0.0368(13) 0.0418(14) 0.0094(11) 0.0151(10) 0.0095(10)
C32 0.0367(19) 0.0347(18) 0.047(2) 0.0034(16) 0.0198(18) 0.0023(13)
C33 0.0404(16) 0.0461(19) 0.0255(14) -0.0057(12) 0.0013(12) 0.0230(13)
C34 0.0296(14) 0.089(3) 0.0342(15) 0.0111(16) 0.0106(11) 0.0124(16)
O35 0.062(5) 0.057(5) 0.072(6) -0.013(5) 0.030(4) 0.000(4)
C35 0.079(10) 0.057(8) 0.061(8) -0.009(6) 0.004(7) 0.025(7)
C36 0.14(2) 0.028(7) 0.15(2) 0.029(10) 0.100(17) -0.001(10)
C37 0.072(8) 0.048(7) 0.063(9) 0.007(7) 0.008(7) 0.024(7)
C38 0.103(18) 0.063(15) 0.062(15) -0.010(11) -0.026(12) -0.004(12)
O41 0.099(3) 0.0330(15) 0.0345(16) -0.0087(12) 0.0103(16) -0.0192(15)
C41 0.067(3) 0.038(2) 0.034(2) -0.0073(19) -0.003(2) 0.013(2)
C42 0.056(4) 0.042(3) 0.025(3) 0.000(2) -0.007(2) -0.001(2)
C43 0.062(3) 0.042(2) 0.0337(18) -0.0003(15) 0.0025(18) -0.0107(18)
C44 0.062(3) 0.042(2) 0.0337(18) -0.0003(15) 0.0025(18) -0.0107(18)

loop_
_atom_type_symbol
_atom_type_description
_atom_type_scat_dispersion_real
_atom_type_scat_dispersion_imag
_atom_type_scat_source
C C 0.0033 0.0016 'International Tables Vol C Tables 4.2.6.8 and 6.1.1.4'
H H 0.0000 0.0000 'International Tables Vol C Tables 4.2.6.8 and 6.1.1.4'
O O 0.0106 0.0060 'International Tables Vol C Tables 4.2.6.8 and 6.1.1.4'
S S 0.1246 0.1234 'International Tables Vol C Tables 4.2.6.8 and 6.1.1.4'
Ge Ge 0.1547 1.8001 'International Tables Vol C Tables 4.2.6.8 and 6.1.1.4'

loop_
_geom_angle_atom_site_label_1
_geom_angle_atom_site_label_2
_geom_angle_atom_site_label_3
_geom_angle
_geom_angle_site_symmetry_1
S1 Ge1 S1 81.26(2) 2_755
C1 S1 Ge1 113.58(5) .
C2 C1 C6 119.93(12) .
C2 C1 S1 124.14(10) .
C6 C1 S1 115.59(10) .
C3 C2 C1 119.08(12) .
C3 C2 C7 119.80(12) .
C1 C2 C7 121.09(11) .
C4 C3 C2 121.05(13) .
C4 C3 H3 119.5 .
C2 C3 H3 119.5 .
C3 C4 C5 119.76(13) .
C3 C4 H4 120.1 .
C5 C4 H4 120.1 .
C4 C5 C6 120.83(13) .
C4 C5 H5 119.6 .
C6 C5 H5 119.6 .
C5 C6 C1 119.33(12) .
C5 C6 C19 121.03(12) .
C1 C6 C19 119.62(11) .
C8 C7 C12 120.50(12) .
C8 C7 C2 119.44(12) .
C12 C7 C2 120.05(12) .
C9 C8 C7 118.78(12) .
C9 C8 C13 118.91(12) .
C7 C8 C13 122.30(12) .
C10 C9 C8 120.90(13) .
C10 C9 H9 119.6 .
C8 C9 H9 119.6 .
C9 C10 C11 120.22(13) .
C9 C10 H10 119.9 .
C11 C10 H10 119.9 .
C10 C11 C12 120.96(13) .
C10 C11 H11 119.5 .
C12 C11 H11 119.5 .
C11 C12 C7 118.62(13) .
C11 C12 C16 120.46(13) .
C7 C12 C16 120.74(12) .
C8 C13 C15 111.03(12) .
C8 C13 C14 111.22(12) .
C15 C13 C14 110.82(13) .
C8 C13 H13 107.9 .
C15 C13 H13 107.9 .
C14 C13 H13 107.9 .
C13 C14 H14A 109.5 .
C13 C14 H14B 109.5 .
H14A C14 H14B 109.5 .
C13 C14 H14C 109.5 .
H14A C14 H14C 109.5 .
H14B C14 H14C 109.5 .
C13 C15 H15A 109.5 .
C13 C15 H15B 109.5 .
H15A C15 H15B 109.5 .
C13 C15 H15C 109.5 .
H15A C15 H15C 109.5 .
H15B C15 H15C 109.5 .
C12 C16 C17 114.05(12) .
C12 C16 C18 108.85(12) .
C17 C16 C18 110.04(13) .
C12 C16 H16 107.9 .
C17 C16 H16 107.9 .
C18 C16 H16 107.9 .
C16 C17 H17A 109.5 .
C16 C17 H17B 109.5 .
H17A C17 H17B 109.5 .
C16 C17 H17C 109.5 .
H17A C17 H17C 109.5 .
H17B C17 H17C 109.5 .
C16 C18 H18A 109.5 .
C16 C18 H18B 109.5 .
H18A C18 H18B 109.5 .
C16 C18 H18C 109.5 .
H18A C18 H18C 109.5 .
H18B C18 H18C 109.5 .
C24 C19 C20 120.61(12) .
C24 C19 C6 118.96(12) .
C20 C19 C6 120.33(12) .
C21 C20 C19 118.71(13) .
C21 C20 C25 118.92(13) .
C19 C20 C25 122.37(12) .
C22 C21 C20 121.02(14) .
C22 C21 H21 119.5 .
C20 C21 H21 119.5 .
C23 C22 C21 119.75(13) .
C23 C22 H22 120.1 .
C21 C22 H22 120.1 .
C22 C23 C24 121.19(13) .
C22 C23 H23 119.4 .
C24 C23 H23 119.4 .
C23 C24 C19 118.68(13) .
C23 C24 C28 119.45(12) .
C19 C24 C28 121.80(12) .
C20 C25 C26 112.12(14) .
C20 C25 C27 110.44(13) .
C26 C25 C27 110.35(14) .
C20 C25 H25 107.9 .
C26 C25 H25 107.9 .
C27 C25 H25 107.9 .
C25 C26 H26A 109.5 .
C25 C26 H26B 109.5 .
H26A C26 H26B 109.5 .
C25 C26 H26C 109.5 .
H26A C26 H26C 109.5 .
H26B C26 H26C 109.5 .
C25 C27 H27A 109.5 .
C25 C27 H27B 109.5 .
H27A C27 H27B 109.5 .
C25 C27 H27C 109.5 .
H27A C27 H27C 109.5 .
H27B C27 H27C 109.5 .
C24 C28 C30 110.28(12) .
C24 C28 C29 112.81(13) .
C30 C28 C29 110.66(13) .
C24 C28 H28 107.6 .
C30 C28 H28 107.6 .
C29 C28 H28 107.6 .
C28 C29 H29A 109.5 .
C28 C29 H29B 109.5 .
H29A C29 H29B 109.5 .
C28 C29 H29C 109.5 .
H29A C29 H29C 109.5 .
H29B C29 H29C 109.5 .
C28 C30 H30A 109.5 .
C28 C30 H30B 109.5 .
H30A C30 H30B 109.5 .
C28 C30 H30C 109.5 .
H30A C30 H30C 109.5 .
H30B C30 H30C 109.5 .
C34 O31 C31 104.5(2) .
O31 C31 C32 106.4(2) .
O31 C31 H31A 110.5 .
C32 C31 H31A 110.5 .
O31 C31 H31B 110.5 .
C32 C31 H31B 110.5 .
H31A C31 H31B 108.6 .
C31 C32 C33 102.8(3) .
C31 C32 H32A 111.2 .
C33 C32 H32A 111.2 .
C31 C32 H32B 111.2 .
C33 C32 H32B 111.2 .
H32A C32 H32B 109.1 .
C34 C33 C32 103.4(3) .
C34 C33 H33A 111.1 .
C32 C33 H33A 111.1 .
C34 C33 H33B 111.1 .
C32 C33 H33B 111.1 .
H33A C33 H33B 109.1 .
O31 C34 C33 106.0(3) .
O31 C34 H34A 110.5 .
C33 C34 H34A 110.5 .
O31 C34 H34B 110.5 .
C33 C34 H34B 110.5 .
H34A C34 H34B 108.7 .
C38 O35 C35 106.5(12) .
O35 C35 C36 105.2(9) .
O35 C35 H35A 110.7 .
C36 C35 H35A 110.7 .
O35 C35 H35B 110.7 .
C36 C35 H35B 110.7 .
H35A C35 H35B 108.8 .
C35 C36 C37 100.7(11) .
C35 C36 H36A 111.6 .
C37 C36 H36A 111.6 .
C35 C36 H36B 111.6 .
C37 C36 H36B 111.6 .
H36A C36 H36B 109.4 .
C38 C37 C36 105.5(13) .
C38 C37 H37A 110.6 .
C36 C37 H37A 110.6 .
C38 C37 H37B 110.7 .
C36 C37 H37B 110.6 .
H37A C37 H37B 108.8 .
O35 C38 C37 107.4(14) .
O35 C38 H38A 110.2 .
C37 C38 H38A 110.2 .
O35 C38 H38B 110.2 .
C37 C38 H38B 110.2 .
H38A C38 H38B 108.5 .
C44 O41 C41 104.5(3) .
O41 C41 C42 106.3(4) .
O41 C41 H41A 110.5 .
C42 C41 H41A 110.5 .
O41 C41 H41B 110.5 .
C42 C41 H41B 110.5 .
H41A C41 H41B 108.7 .
C43 C42 C41 99.6(6) .
C43 C42 H42A 111.8 .
C41 C42 H42A 111.8 .
C43 C42 H42B 111.8 .
C41 C42 H42B 111.8 .
H42A C42 H42B 109.6 .
C44 C43 C42 106.5(7) .
C44 C43 H43A 110.4 .
C42 C43 H43A 110.4 .
C44 C43 H43B 110.4 .
C42 C43 H43B 110.4 .
H43A C43 H43B 108.6 .
O41 C44 C43 106.6(4) .
O41 C44 H44A 110.4 .
C43 C44 H44A 110.4 .
O41 C44 H44B 110.4 .
C43 C44 H44B 110.4 .
H44A C44 H44B 108.6 .

loop_
_geom_bond_atom_site_label_1
_geom_bond_atom_site_label_2
_geom_bond_distance
_geom_bond_site_symmetry_2
Ge1 S1 2.2841(4) 2_755
Ge1 S1 2.2842(4) .
S1 C1 1.7778(13) .
C1 C2 1.4108(18) .
C1 C6 1.4151(18) .
C2 C3 1.3972(19) .
C2 C7 1.4986(18) .
C3 C4 1.391(2) .
C3 H3 0.9500 .
C4 C5 1.391(2) .
C4 H4 0.9500 .
C5 C6 1.3942(19) .
C5 H5 0.9500 .
C6 C19 1.5032(18) .
C7 C8 1.4115(19) .
C7 C12 1.4174(19) .
C8 C9 1.3993(19) .
C8 C13 1.5256(19) .
C9 C10 1.384(2) .
C9 H9 0.9500 .
C10 C11 1.391(2) .
C10 H10 0.9500 .
C11 C12 1.395(2) .
C11 H11 0.9500 .
C12 C16 1.525(2) .
C13 C15 1.531(2) .
C13 C14 1.532(2) .
C13 H13 1.0000 .
C14 H14A 0.9800 .
C14 H14B 0.9800 .
C14 H14C 0.9800 .
C15 H15A 0.9800 .
C15 H15B 0.9800 .
C15 H15C 0.9800 .
C16 C17 1.532(2) .
C16 C18 1.537(2) .
C16 H16 1.0000 .
C17 H17A 0.9800 .
C17 H17B 0.9800 .
C17 H17C 0.9800 .
C18 H18A 0.9800 .
C18 H18B 0.9800 .
C18 H18C 0.9800 .
C19 C24 1.4072(19) .
C19 C20 1.411(2) .
C20 C21 1.396(2) .
C20 C25 1.5228(19) .
C21 C22 1.390(2) .
C21 H21 0.9500 .
C22 C23 1.385(2) .
C22 H22 0.9500 .
C23 C24 1.3982(19) .
C23 H23 0.9500 .
C24 C28 1.523(2) .
C25 C26 1.531(2) .
C25 C27 1.533(2) .
C25 H25 1.0000 .
C26 H26A 0.9800 .
C26 H26B 0.9800 .
C26 H26C 0.9800 .
C27 H27A 0.9800 .
C27 H27B 0.9800 .
C27 H27C 0.9800 .
C28 C30 1.535(2) .
C28 C29 1.539(2) .
C28 H28 1.0000 .
C29 H29A 0.9800 .
C29 H29B 0.9800 .
C29 H29C 0.9800 .
C30 H30A 0.9800 .
C30 H30B 0.9800 .
C30 H30C 0.9800 .
O31 C34 1.412(4) .
O31 C31 1.423(3) .
C31 C32 1.526(5) .
C31 H31A 0.9900 .
C31 H31B 0.9900 .
C32 C33 1.550(4) .
C32 H32A 0.9900 .
C32 H32B 0.9900 .
C33 C34 1.504(6) .
C33 H33A 0.9900 .
C33 H33B 0.9900 .
C34 H34A 0.9900 .
C34 H34B 0.9900 .
O35 C38 1.404(15) .
O35 C35 1.406(12) .
C35 C36 1.543(15) .
C35 H35A 0.9900 .
C35 H35B 0.9900 .
C36 C37 1.564(16) .
C36 H36A 0.9900 .
C36 H36B 0.9900 .
C37 C38 1.469(17) .
C37 H37A 0.9900 .
C37 H37B 0.9900 .
C38 H38A 0.9900 .
C38 H38B 0.9900 .
O41 C44 1.399(5) .
O41 C41 1.427(6) .
C41 C42 1.567(8) .
C41 H41A 0.9900 .
C41 H41B 0.9900 .
C42 C43 1.543(7) .
C42 H42A 0.9900 .
C42 H42B 0.9900 .
C43 C44 1.497(10) .
C43 H43A 0.9900 .
C43 H43B 0.9900 .
C44 H44A 0.9900 .
C44 H44B 0.9900 .

loop_
_geom_torsion_atom_site_label_1
_geom_torsion_atom_site_label_2
_geom_torsion_atom_site_label_3
_geom_torsion_atom_site_label_4
_geom_torsion
_geom_torsion_site_symmetry_1
S1 Ge1 S1 C1 -151.98(5) 2_755
Ge1 S1 C1 C2 32.31(13) .
Ge1 S1 C1 C6 -154.48(9) .
C6 C1 C2 C3 -1.66(19) .
S1 C1 C2 C3 171.28(11) .
C6 C1 C2 C7 176.44(12) .
S1 C1 C2 C7 -10.63(18) .
C1 C2 C3 C4 0.9(2) .
C7 C2 C3 C4 -177.27(13) .
C2 C3 C4 C5 0.5(2) .
C3 C4 C5 C6 -1.0(2) .
C4 C5 C6 C1 0.2(2) .
C4 C5 C6 C19 178.58(13) .
C2 C1 C6 C5 1.13(19) .
S1 C1 C6 C5 -172.39(10) .
C2 C1 C6 C19 -177.25(12) .
S1 C1 C6 C19 9.24(16) .
C3 C2 C7 C8 76.30(17) .
C1 C2 C7 C8 -101.79(15) .
C3 C2 C7 C12 -104.25(15) .
C1 C2 C7 C12 77.67(16) .
C12 C7 C8 C9 -1.38(19) .
C2 C7 C8 C9 178.07(12) .
C12 C7 C8 C13 179.96(12) .
C2 C7 C8 C13 -0.58(19) .
C7 C8 C9 C10 0.0(2) .
C13 C8 C9 C10 178.69(13) .
C8 C9 C10 C11 0.9(2) .
C9 C10 C11 C12 -0.4(2) .
C10 C11 C12 C7 -0.9(2) .
C10 C11 C12 C16 174.27(13) .
C8 C7 C12 C11 1.84(19) .
C2 C7 C12 C11 -177.60(12) .
C8 C7 C12 C16 -173.34(12) .
C2 C7 C12 C16 7.21(18) .
C9 C8 C13 C15 54.23(17) .
C7 C8 C13 C15 -127.12(14) .
C9 C8 C13 C14 -69.68(16) .
C7 C8 C13 C14 108.97(15) .
C11 C12 C16 C17 40.21(18) .
C7 C12 C16 C17 -144.69(13) .
C11 C12 C16 C18 -83.08(17) .
C7 C12 C16 C18 92.02(16) .
C5 C6 C19 C24 -86.98(16) .
C1 C6 C19 C24 91.36(16) .
C5 C6 C19 C20 96.79(16) .
C1 C6 C19 C20 -84.86(16) .
C24 C19 C20 C21 -2.6(2) .
C6 C19 C20 C21 173.57(12) .
C24 C19 C20 C25 176.68(13) .
C6 C19 C20 C25 -7.2(2) .
C19 C20 C21 C22 1.8(2) .
C25 C20 C21 C22 -177.46(13) .
C20 C21 C22 C23 0.1(2) .
C21 C22 C23 C24 -1.4(2) .
C22 C23 C24 C19 0.7(2) .
C22 C23 C24 C28 -176.40(13) .
C20 C19 C24 C23 1.4(2) .
C6 C19 C24 C23 -174.85(12) .
C20 C19 C24 C28 178.36(13) .
C6 C19 C24 C28 2.14(19) .
C21 C20 C25 C26 -60.09(18) .
C19 C20 C25 C26 120.63(15) .
C21 C20 C25 C27 63.42(18) .
C19 C20 C25 C27 -115.86(16) .
C23 C24 C28 C30 69.70(17) .
C19 C24 C28 C30 -107.28(15) .
C23 C24 C28 C29 -54.60(18) .
C19 C24 C28 C29 128.43(15) .
C34 O31 C31 C32 38.5(4) .
O31 C31 C32 C33 -19.7(4) .
C31 C32 C33 C34 -4.9(5) .
C31 O31 C34 C33 -42.0(3) .
C32 C33 C34 O31 28.3(4) .
C38 O35 C35 C36 40(2) .
O35 C35 C36 C37 -28(2) .
C35 C36 C37 C38 8(3) .
C35 O35 C38 C37 -35(3) .
C36 C37 C38 O35 15(3) .
C44 O41 C41 C42 -40.9(5) .
O41 C41 C42 C43 25.9(4) .
C41 C42 C43 C44 -2.9(4) .
C41 O41 C44 C43 38.7(6) .
C42 C43 C44 O41 -21.4(6) .
